data_1100844
loop_
_publ_author_name
'Major, Quinn'
'Lough, Alan J.'
'Gusev, Dmitry G.'

_publ_section_title
;
 Substituents Effects in POP Pincer Complexes of Ruthenium
;
_journal_issue 10
_journal_name_full Organometallics
_journal_page_first 2492
_journal_page_last 2501
_journal_paper_doi 10.1021/om050053v
_journal_volume 24
_journal_year 2005
_chemical_absolute_configuration ad
_chemical_formula_moiety 'C16 H36 Cl2 N2 O P2 Ru'
_chemical_formula_sum 'C16 H36 Cl2 N2 O P2 Ru'
_chemical_formula_weight 506.38
_space_group_IT_number 19
_space_group_name_Hall 'P 2ac 2ab'
_space_group_name_H-M_alt 'P 21 21 21'
_symmetry_cell_setting orthorhombic
_symmetry_space_group_name_Hall 'P 2ac 2ab'
_symmetry_space_group_name_H-M 'P 21 21 21'
_atom_sites_solution_hydrogens geom
_atom_sites_solution_primary direct
_atom_sites_solution_secondary difmap
_cell_angle_alpha 90.00
_cell_angle_beta 90.00
_cell_angle_gamma 90.00
_cell_formula_units_Z 4
_cell_length_a 10.7245(2)
_cell_length_b 13.8487(4)
_cell_length_c 15.4083(4)
_cell_measurement_reflns_used 25033
_cell_measurement_temperature 150(1)
_cell_measurement_theta_max 27.5
_cell_measurement_theta_min 2.6
_cell_volume 2288.45(10)
_diffrn_ambient_temperature 150(1)
_diffrn_detector_area_resol_mean 9
_diffrn_measurement_device_type 'Nonius KappaCCD'
_diffrn_measurement_method '\f scans and \w scans with \k offsets'
_diffrn_radiation_monochromator graphite
_diffrn_radiation_source 'fine-focus sealed tube'
_diffrn_radiation_type MoK\a
_diffrn_radiation_wavelength 0.71073
_diffrn_reflns_av_R_equivalents 0.0540
_diffrn_reflns_av_sigmaI/netI 0.0523
_diffrn_reflns_limit_h_max 13
_diffrn_reflns_limit_h_min -13
_diffrn_reflns_limit_k_max 17
_diffrn_reflns_limit_k_min -16
_diffrn_reflns_limit_l_max 19
_diffrn_reflns_limit_l_min -19
_diffrn_reflns_number 18260
_diffrn_reflns_theta_max 27.47
_diffrn_reflns_theta_min 2.64
_diffrn_standards_decay_% 0
_diffrn_standards_interval_count 0
_diffrn_standards_interval_time 0
_diffrn_standards_number 0
_exptl_absorpt_coefficient_mu 1.065
_exptl_absorpt_correction_T_max 0.922
_exptl_absorpt_correction_T_min 0.845
_exptl_absorpt_correction_type multi-scan
_exptl_absorpt_process_details
;
multi-scan from symmetry-related measurements
 Sortav (Blessing 1995)
;
_exptl_crystal_colour needle
_exptl_crystal_density_diffrn 1.470
_exptl_crystal_density_meas ?
_exptl_crystal_density_method 'not measured'
_exptl_crystal_description orange
_exptl_crystal_F_000 1048
_exptl_crystal_size_max 0.24
_exptl_crystal_size_mid 0.12
_exptl_crystal_size_min 0.08
_refine_ls_abs_structure_details 'Flack H D (1983), Acta Cryst. A39, 876-881'
_refine_ls_abs_structure_Flack -0.07(4)
_refine_ls_extinction_coef none
_refine_ls_extinction_expression Fc^*^=kFc[1+0.001xFc2^\l3^/sin(2\q)]^-1/4^
_refine_ls_extinction_method ?
_refine_ls_goodness_of_fit_ref 1.085
_refine_ls_hydrogen_treatment constr
_refine_ls_matrix_type full
_refine_ls_number_parameters 227
_refine_ls_number_reflns 5220
_refine_ls_number_restraints 1
_refine_ls_restrained_S_all 1.085
_refine_ls_R_factor_all 0.0493
_refine_ls_R_factor_gt 0.0360
_refine_ls_shift/su_max 0.001
_refine_ls_shift/su_mean 0.000
_refine_ls_structure_factor_coef Fsqd
_refine_ls_weighting_details 'calc w=1/[\s2^(Fo2^)+(0.0365P)2^+0.7371P] where P=(Fo2^+2Fc2^)/3'
_refine_ls_weighting_scheme calc
_refine_ls_wR_factor_gt 0.0751
_refine_ls_wR_factor_ref 0.0815
_reflns_number_gt 4532
_reflns_number_total 5220
_reflns_threshold_expression I>2\s(I)
_cod_depositor_comments
;
The following automatic conversions were performed:
'_symmetry_cell_setting' value 'Orthorhombic' changed to 'orthorhombic'
according to '/home/saulius/struct/CIF-dictionaries/cif_core.dic'
dictionary named 'cif_core.dic' version 2.4.1 from 2010-06-29.

Automatic conversion script
Id: cif_fix_enum 1527 2010-12-29 10:47:43Z saulius 
;
_cod_database_code 1100844

loop_
_symmetry_equiv_pos_as_xyz
'x, y, z'
'-x+1/2, -y, z+1/2'
'x+1/2, -y+1/2, -z'
'-x, y+1/2, -z+1/2'

loop_
_atom_site_label
_atom_site_type_symbol
_atom_site_fract_x
_atom_site_fract_y
_atom_site_fract_z
_atom_site_U_iso_or_equiv
_atom_site_adp_type
_atom_site_occupancy
_atom_site_symmetry_multiplicity
_atom_site_calc_flag
_atom_site_refinement_flags
_atom_site_disorder_assembly
_atom_site_disorder_group
Ru1 Ru 0.51984(2) 0.52530(2) -0.081730(19) 0.01904(9) Uani 1 1 d . A .
Cl1 Cl 0.46227(9) 0.38706(7) -0.16605(6) 0.0301(2) Uani 1 1 d . . .
Cl2 Cl 0.56889(8) 0.66998(7) -0.00059(7) 0.0271(2) Uani 1 1 d . . .
P1 P 0.67327(9) 0.56508(7) -0.18627(7) 0.0235(2) Uani 1 1 d . A .
P2 P 0.32994(9) 0.50818(7) -0.00558(7) 0.0247(2) Uani 1 1 d . . .
O1 O 0.4061(2) 0.6134(2) -0.16463(18) 0.0263(6) Uani 1 1 d . . .
N1 N 0.6194(3) 0.4471(2) -0.0086(2) 0.0223(7) Uani 1 1 d . . .
N2 N 0.6764(4) 0.4010(3) 0.0340(3) 0.0395(9) Uani 1 1 d . A .
C1 C 0.5739(4) 0.6302(3) -0.2643(3) 0.0350(10) Uani 1 1 d . . .
H1A H 0.6251 0.6765 -0.2978 0.042 Uiso 1 1 calc R A .
H1B H 0.5362 0.5838 -0.3055 0.042 Uiso 1 1 calc R . .
C2 C 0.4726(4) 0.6837(3) -0.2166(3) 0.0329(9) Uani 1 1 d . A .
H2A H 0.5093 0.7342 -0.1789 0.039 Uiso 1 1 calc R . .
H2B H 0.4152 0.7150 -0.2583 0.039 Uiso 1 1 calc R . .
C3 C 0.2954(4) 0.6544(3) -0.1234(3) 0.0377(11) Uani 1 1 d . A .
H3A H 0.2419 0.6862 -0.1673 0.045 Uiso 1 1 calc R . .
H3B H 0.3198 0.7030 -0.0795 0.045 Uiso 1 1 calc R . .
C4 C 0.2269(3) 0.5732(3) -0.0813(3) 0.0369(10) Uani 1 1 d . A .
H4A H 0.1962 0.5280 -0.1264 0.044 Uiso 1 1 calc R . .
H4B H 0.1538 0.5987 -0.0495 0.044 Uiso 1 1 calc R . .
C5 C 0.7592(4) 0.4738(3) -0.2507(3) 0.0330(9) Uani 1 1 d . . .
H5A H 0.8371 0.5054 -0.2723 0.040 Uiso 1 1 calc R A .
C6 C 0.6894(5) 0.4353(3) -0.3301(3) 0.0426(11) Uani 1 1 d . A .
H6A H 0.7414 0.3877 -0.3601 0.064 Uiso 1 1 calc R . .
H6B H 0.6707 0.4889 -0.3696 0.064 Uiso 1 1 calc R . .
H6C H 0.6114 0.4048 -0.3114 0.064 Uiso 1 1 calc R . .
C7 C 0.7991(4) 0.3895(3) -0.1927(3) 0.0392(11) Uani 1 1 d . A .
H7A H 0.8441 0.3416 -0.2276 0.059 Uiso 1 1 calc R . .
H7B H 0.7251 0.3595 -0.1670 0.059 Uiso 1 1 calc R . .
H7C H 0.8537 0.4134 -0.1465 0.059 Uiso 1 1 calc R . .
C8 C 0.7943(4) 0.6537(3) -0.1535(3) 0.0354(11) Uani 1 1 d . . .
H8A H 0.7486 0.7089 -0.1263 0.042 Uiso 1 1 calc R A .
C9 C 0.8767(4) 0.6112(4) -0.0824(4) 0.0512(13) Uani 1 1 d . A .
H9A H 0.9400 0.6587 -0.0656 0.077 Uiso 1 1 calc R . .
H9B H 0.9177 0.5528 -0.1041 0.077 Uiso 1 1 calc R . .
H9C H 0.8253 0.5949 -0.0319 0.077 Uiso 1 1 calc R . .
C10 C 0.8697(6) 0.6967(4) -0.2283(4) 0.0662(19) Uani 1 1 d . A .
H10A H 0.9311 0.7424 -0.2052 0.099 Uiso 1 1 calc R . .
H10B H 0.8134 0.7305 -0.2681 0.099 Uiso 1 1 calc R . .
H10C H 0.9128 0.6449 -0.2594 0.099 Uiso 1 1 calc R . .
C11 C 0.3128(4) 0.5736(3) 0.0976(3) 0.0324(10) Uani 1 1 d . A .
H11A H 0.3433 0.6407 0.0861 0.039 Uiso 1 1 calc R . .
C12 C 0.3993(5) 0.5327(4) 0.1668(3) 0.0561(14) Uani 1 1 d . . .
H12A H 0.3892 0.5694 0.2208 0.084 Uiso 1 1 calc R A .
H12B H 0.4859 0.5375 0.1470 0.084 Uiso 1 1 calc R . .
H12C H 0.3784 0.4648 0.1773 0.084 Uiso 1 1 calc R . .
C13 C 0.1800(5) 0.5848(4) 0.1310(4) 0.0601(16) Uani 1 1 d . . .
H13A H 0.1809 0.6206 0.1859 0.090 Uiso 1 1 calc R A .
H13B H 0.1434 0.5208 0.1405 0.090 Uiso 1 1 calc R . .
H13C H 0.1302 0.6201 0.0882 0.090 Uiso 1 1 calc R . .
C14 C 0.2605(4) 0.3869(4) 0.0054(4) 0.0535(15) Uani 1 1 d D A 1
H14 H 0.2118 0.4020 0.0590 0.064 Uiso 1 1 calc R A 1
C15 C 0.3447(6) 0.3159(4) 0.0473(4) 0.0611(16) Uani 1 1 d . A 1
H15A H 0.4097 0.3501 0.0797 0.092 Uiso 1 1 calc R A 1
H15B H 0.3834 0.2752 0.0028 0.092 Uiso 1 1 calc R A 1
H15C H 0.2965 0.2753 0.0873 0.092 Uiso 1 1 calc R A 1
C16 C 0.1527(12) 0.3588(10) -0.0467(10) 0.088(5) Uani 0.50 1 d PD A 1
H16A H 0.1277 0.2929 -0.0315 0.131 Uiso 0.50 1 calc PR A 1
H16B H 0.1746 0.3615 -0.1084 0.131 Uiso 0.50 1 calc PR A 1
H16C H 0.0835 0.4032 -0.0352 0.131 Uiso 0.50 1 calc PR A 1
C14A C 0.2605(4) 0.3869(4) 0.0054(4) 0.0535(15) Uani 0.00 1 d PD A 2
H14A H 0.2662 0.3645 -0.0562 0.064 Uiso 0.00 1 calc PR A 2
C15A C 0.3447(6) 0.3159(4) 0.0473(4) 0.0611(16) Uani 0.00 1 d P A 2
H15D H 0.4313 0.3309 0.0324 0.092 Uiso 0.00 1 calc PR A 2
H15E H 0.3241 0.2507 0.0269 0.092 Uiso 0.00 1 calc PR A 2
H15F H 0.3341 0.3190 0.1105 0.092 Uiso 0.00 1 calc PR A 2
C16A C 0.1260(8) 0.3790(10) 0.0188(11) 0.070(4) Uani 0.50 1 d PD A 2
H16D H 0.1030 0.3108 0.0245 0.105 Uiso 0.50 1 calc PR A 2
H16E H 0.0821 0.4071 -0.0310 0.105 Uiso 0.50 1 calc PR A 2
H16F H 0.1026 0.4137 0.0717 0.105 Uiso 0.50 1 calc PR A 2

loop_
_atom_site_aniso_label
_atom_site_aniso_U_11
_atom_site_aniso_U_22
_atom_site_aniso_U_33
_atom_site_aniso_U_23
_atom_site_aniso_U_13
_atom_site_aniso_U_12
Ru1 0.01879(13) 0.01659(14) 0.02173(15) -0.00004(13) -0.00071(11) 0.00046(11)
Cl1 0.0355(5) 0.0268(5) 0.0279(5) -0.0063(4) 0.0007(4) -0.0074(4)
Cl2 0.0265(4) 0.0213(5) 0.0335(5) -0.0063(4) 0.0019(4) -0.0008(4)
P1 0.0242(5) 0.0188(5) 0.0275(5) -0.0007(4) 0.0052(4) -0.0013(4)
P2 0.0200(4) 0.0248(5) 0.0294(5) 0.0014(4) 0.0037(4) -0.0006(4)
O1 0.0247(13) 0.0244(14) 0.0298(15) 0.0038(13) -0.0005(11) 0.0016(12)
N1 0.0252(15) 0.0166(16) 0.0249(17) -0.0043(14) 0.0001(14) 0.0013(13)
N2 0.047(2) 0.033(2) 0.038(2) -0.0015(18) -0.0094(18) 0.0057(19)
C1 0.040(2) 0.032(2) 0.032(2) 0.012(2) 0.0062(19) 0.0042(19)
C2 0.038(2) 0.024(2) 0.036(2) 0.0109(17) -0.002(2) 0.0003(19)
C3 0.025(2) 0.040(3) 0.047(3) 0.011(2) -0.0016(19) 0.0139(19)
C4 0.0226(18) 0.044(3) 0.044(2) 0.004(3) 0.001(2) 0.0030(18)
C5 0.033(2) 0.027(2) 0.039(2) -0.004(2) 0.0141(17) -0.003(2)
C6 0.060(3) 0.035(3) 0.032(3) -0.006(2) 0.011(2) -0.006(2)
C7 0.040(2) 0.028(2) 0.049(3) -0.007(2) -0.001(2) 0.0058(19)
C8 0.031(2) 0.024(2) 0.051(3) -0.011(2) 0.011(2) -0.0086(17)
C9 0.033(2) 0.037(3) 0.083(4) -0.017(3) -0.014(3) -0.0040(19)
C10 0.070(4) 0.048(3) 0.081(4) -0.020(3) 0.044(3) -0.035(3)
C11 0.032(2) 0.032(2) 0.033(2) -0.0005(19) 0.0110(17) 0.0031(18)
C12 0.077(4) 0.055(3) 0.037(3) -0.004(3) -0.006(2) 0.014(3)
C13 0.048(3) 0.065(4) 0.067(4) -0.016(3) 0.038(3) -0.005(3)
C14 0.034(2) 0.031(3) 0.095(5) 0.005(3) 0.010(3) -0.012(2)
C15 0.078(4) 0.035(3) 0.070(4) 0.011(3) -0.006(3) -0.016(3)
C16 0.089(10) 0.040(7) 0.134(15) -0.004(8) -0.031(10) -0.022(7)
C14A 0.034(2) 0.031(3) 0.095(5) 0.005(3) 0.010(3) -0.012(2)
C15A 0.078(4) 0.035(3) 0.070(4) 0.011(3) -0.006(3) -0.016(3)
C16A 0.046(6) 0.057(8) 0.107(12) -0.025(8) 0.036(7) -0.031(6)

loop_
_atom_type_symbol
_atom_type_description
_atom_type_scat_dispersion_real
_atom_type_scat_dispersion_imag
_atom_type_scat_source
C C 0.0033 0.0016 'International Tables Vol C Tables 4.2.6.8 and 6.1.1.4'
H H 0.0000 0.0000 'International Tables Vol C Tables 4.2.6.8 and 6.1.1.4'
Cl Cl 0.1484 0.1585 'International Tables Vol C Tables 4.2.6.8 and 6.1.1.4'
O O 0.0106 0.0060 'International Tables Vol C Tables 4.2.6.8 and 6.1.1.4'
Ru Ru -1.2594 0.8363 'International Tables Vol C Tables 4.2.6.8 and 6.1.1.4'
P P 0.1023 0.0942 'International Tables Vol C Tables 4.2.6.8 and 6.1.1.4'
N N 0.0061 0.0033 'International Tables Vol C Tables 4.2.6.8 and 6.1.1.4'
